data_4328401
loop_
_publ_author_name
'Lin Qin'
'Liao-Yuan Yao'
'Shu-Yan Yu'

_publ_section_title
;
 Self-Assembly of [M8L4] and [M4L2] Fluorescent Metallomacrocycles with
 Carbazole-Based Dipyrazole Ligands
;
_journal_name_full 'Inorganic Chemistry'
_journal_page_first 2443
_journal_page_last 2453
_journal_paper_doi 10.1021/ic202407b
_journal_volume 51
_journal_year 2012
_chemical_formula_moiety 'C180 H108 F24 N36 Pd8, 8(B F4)'
_chemical_formula_sum 'C180 H108 B8 F56 N36 Pd8'
_chemical_formula_weight 4776.70
_chemical_name_systematic
; 
 ? 
;
_space_group_IT_number 2
_symmetry_cell_setting triclinic
_symmetry_space_group_name_Hall '-P 1'
_symmetry_space_group_name_H-M 'P -1'
_atom_sites_solution_hydrogens geom
_atom_sites_solution_primary direct
_atom_sites_solution_secondary difmap
_audit_creation_method SHELXL-97
_cell_angle_alpha 72.034(2)
_cell_angle_beta 83.197(2)
_cell_angle_gamma 67.743(3)
_cell_formula_units_Z 1
_cell_length_a 18.2309(19)
_cell_length_b 18.4937(12)
_cell_length_c 21.379(2)
_cell_measurement_reflns_used 5758
_cell_measurement_temperature 153(2)
_cell_measurement_theta_max 24.12
_cell_measurement_theta_min 2.23
_cell_volume 6345.7(10)
_computing_cell_refinement SMART
_computing_data_collection 'SMART (Bruker, 2000)'
_computing_data_reduction 'SAINT (Bruker, 2000)'
_computing_molecular_graphics SHELXTL
_computing_publication_material SHELXTL
_computing_structure_refinement SHELXTL
_computing_structure_solution 'SHELXTL (Bruker, 2000)'
_diffrn_ambient_temperature 153(2)
_diffrn_measured_fraction_theta_full 0.994
_diffrn_measured_fraction_theta_max 0.994
_diffrn_measurement_device_type 'Bruker Smart Apex CCD'
_diffrn_measurement_method 'phi and omega scans'
_diffrn_radiation_monochromator graphite
_diffrn_radiation_source 'sealed tube'
_diffrn_radiation_type MoK\a
_diffrn_radiation_wavelength 0.71073
_diffrn_reflns_av_R_equivalents 0.0403
_diffrn_reflns_av_sigmaI/netI 0.0890
_diffrn_reflns_limit_h_max 15
_diffrn_reflns_limit_h_min -22
_diffrn_reflns_limit_k_max 22
_diffrn_reflns_limit_k_min -22
_diffrn_reflns_limit_l_max 26
_diffrn_reflns_limit_l_min -26
_diffrn_reflns_number 57553
_diffrn_reflns_theta_full 26.00
_diffrn_reflns_theta_max 26.00
_diffrn_reflns_theta_min 1.81
_exptl_absorpt_coefficient_mu 0.641
_exptl_absorpt_correction_T_max 0.8719
_exptl_absorpt_correction_T_min 0.8410
_exptl_absorpt_correction_type multi-scan
_exptl_absorpt_process_details 'SADABS; Bruker, 2000'
_exptl_crystal_colour yellow
_exptl_crystal_density_diffrn 1.250
_exptl_crystal_description block
_exptl_crystal_F_000 2352
_exptl_crystal_size_max 0.28
_exptl_crystal_size_mid 0.24
_exptl_crystal_size_min 0.22
_refine_diff_density_max 0.987
_refine_diff_density_min -0.710
_refine_diff_density_rms 0.086
_refine_ls_extinction_method none
_refine_ls_goodness_of_fit_ref 1.018
_refine_ls_hydrogen_treatment constr
_refine_ls_matrix_type fullcycle
_refine_ls_number_parameters 1299
_refine_ls_number_reflns 24805
_refine_ls_number_restraints 0
_refine_ls_restrained_S_all 1.018
_refine_ls_R_factor_all 0.0794
_refine_ls_R_factor_gt 0.0547
_refine_ls_shift/su_max 0.000
_refine_ls_shift/su_mean 0.000
_refine_ls_structure_factor_coef Fsqd
_refine_ls_weighting_details 'calc w=1/[\s^2^(Fo^2^)+(0.05P)^2^+1.66P] where P=(Fo^2^+2Fc^2^)/3'
_refine_ls_weighting_scheme calc
_refine_ls_wR_factor_gt 0.1142
_refine_ls_wR_factor_ref 0.1177
_reflns_number_gt 16153
_reflns_number_total 24805
_reflns_threshold_expression >2sigma(I)
_cod_data_source_file ic202407b_si_002_1.cif
_cod_data_source_block 20110421
_cod_original_sg_symbol_H-M 'P -1 '
_cod_database_code 4328401

loop_
_symmetry_equiv_pos_as_xyz
'x, y, z'
'-x, -y, -z'

loop_
_atom_site_label
_atom_site_type_symbol
_atom_site_fract_x
_atom_site_fract_y
_atom_site_fract_z
_atom_site_U_iso_or_equiv
_atom_site_adp_type
_atom_site_occupancy
_atom_site_symmetry_multiplicity
_atom_site_calc_flag
_atom_site_refinement_flags
B1 B 0.7355(3) 0.3560(3) 0.8417(3) 0.0432(12) Uani 1 1 d .
B2 B 0.4358(3) 0.3952(3) 0.7058(3) 0.0477(13) Uani 1 1 d .
B3 B 0.7070(3) 0.2742(4) 0.2808(3) 0.0544(14) Uani 1 1 d .
B4 B 0.9207(3) 0.6836(4) 0.2153(3) 0.0511(13) Uani 1 1 d .
C1 C 0.6974(2) 0.2205(3) 1.0694(2) 0.0377(9) Uani 1 1 d .
H1 H 0.7078 0.1637 1.0870 0.045 Uiso 1 1 calc R
C2 C 0.7426(3) 0.2566(3) 1.0886(2) 0.0456(11) Uani 1 1 d .
H2 H 0.7850 0.2237 1.1187 0.055 Uiso 1 1 calc R
C3 C 0.7260(3) 0.3409(3) 1.0637(2) 0.0484(11) Uani 1 1 d .
H3 H 0.7564 0.3649 1.0777 0.058 Uiso 1 1 calc R
C4 C 0.6649(3) 0.3893(3) 1.0186(2) 0.0453(11) Uani 1 1 d .
C5 C 0.6480(3) 0.4731(3) 0.9935(2) 0.0490(11) Uani 1 1 d .
H5 H 0.6780 0.4975 1.0075 0.059 Uiso 1 1 calc R
C6 C 0.5871(2) 0.5209(3) 0.94815(19) 0.0392(10) Uani 1 1 d .
H6 H 0.5749 0.5780 0.9307 0.047 Uiso 1 1 calc R
C7 C 0.5443(2) 0.4826(3) 0.9289(2) 0.0393(10) Uani 1 1 d .
C8 C 0.4864(2) 0.5278(2) 0.88028(19) 0.0366(9) Uani 1 1 d .
H8 H 0.4751 0.5846 0.8614 0.044 Uiso 1 1 calc R
C9 C 0.4451(2) 0.4895(2) 0.85948(19) 0.0361(9) Uani 1 1 d .
H9 H 0.4051 0.5203 0.8270 0.043 Uiso 1 1 calc R
C10 C 0.4629(3) 0.4052(3) 0.8867(2) 0.0436(10) Uani 1 1 d .
H10 H 0.4360 0.3784 0.8720 0.052 Uiso 1 1 calc R
C11 C 0.5609(3) 0.3997(3) 0.9570(2) 0.0406(10) Uani 1 1 d .
C12 C 0.6211(2) 0.3528(3) 0.99862(18) 0.0363(9) Uani 1 1 d .
C13 C 0.8349(3) 0.0294(3) 0.9666(2) 0.0475(11) Uani 1 1 d .
H13 H 0.8141 0.0099 1.0085 0.057 Uiso 1 1 calc R
C14 C 0.9169(3) 0.0053(3) 0.9567(2) 0.0445(11) Uani 1 1 d .
H14 H 0.9518 -0.0329 0.9915 0.053 Uiso 1 1 calc R
C15 C 0.9475(3) 0.0366(3) 0.8967(2) 0.0450(11) Uani 1 1 d .
H15 H 1.0032 0.0216 0.8909 0.054 Uiso 1 1 calc R
C16 C 0.8963(3) 0.0907(3) 0.8445(2) 0.0461(11) Uani 1 1 d .
C17 C 0.9266(3) 0.1290(3) 0.7868(2) 0.0430(10) Uani 1 1 d .
H17 H 0.9818 0.1187 0.7819 0.052 Uiso 1 1 calc R
C18 C 0.8731(3) 0.1838(3) 0.7353(2) 0.0450(11) Uani 1 1 d .
H18 H 0.8923 0.2073 0.6938 0.054 Uiso 1 1 calc R
C19 C 0.7919(3) 0.2027(3) 0.7463(2) 0.0470(11) Uani 1 1 d .
C20 C 0.7368(3) 0.2585(3) 0.6978(2) 0.0444(11) Uani 1 1 d .
H20 H 0.7556 0.2850 0.6573 0.053 Uiso 1 1 calc R
C21 C 0.6563(3) 0.2768(3) 0.7064(2) 0.0431(10) Uani 1 1 d .
H21 H 0.6205 0.3150 0.6723 0.052 Uiso 1 1 calc R
C22 C 0.6282(3) 0.2384(3) 0.7660(2) 0.0430(10) Uani 1 1 d .
H22 H 0.5730 0.2493 0.7725 0.052 Uiso 1 1 calc R
C23 C 0.7635(3) 0.1652(3) 0.8062(2) 0.0422(10) Uani 1 1 d .
C24 C 0.8136(3) 0.1137(3) 0.8536(2) 0.0493(12) Uani 1 1 d .
C25 C 0.9009(3) -0.2045(3) 0.6224(2) 0.0495(12) Uani 1 1 d .
H25 H 0.8605 -0.1590 0.6325 0.059 Uiso 1 1 calc R
C26 C 0.9747(3) -0.2026(3) 0.6044(2) 0.0448(11) Uani 1 1 d .
H26 H 0.9850 -0.1554 0.6030 0.054 Uiso 1 1 calc R
C27 C 1.0367(3) -0.2686(3) 0.5877(2) 0.0473(11) Uani 1 1 d .
H27 H 1.0872 -0.2658 0.5739 0.057 Uiso 1 1 calc R
C28 C 1.0205(3) -0.3358(3) 0.5925(2) 0.0500(12) Uani 1 1 d .
C29 C 1.0717(3) -0.4062(3) 0.5715(2) 0.0503(12) Uani 1 1 d .
H29 H 1.1241 -0.4092 0.5581 0.060 Uiso 1 1 calc R
C30 C 1.0491(3) -0.4697(3) 0.5696(2) 0.0481(12) Uani 1 1 d .
H30 H 1.0849 -0.5150 0.5561 0.058 Uiso 1 1 calc R
C31 C 0.9709(3) -0.4635(3) 0.5887(2) 0.0446(11) Uani 1 1 d .
C32 C 0.9454(3) -0.5239(3) 0.5866(2) 0.0506(12) Uani 1 1 d .
H32 H 0.9804 -0.5689 0.5723 0.061 Uiso 1 1 calc R
C33 C 0.8692(3) -0.5190(3) 0.6052(2) 0.0507(12) Uani 1 1 d .
H33 H 0.8521 -0.5615 0.6051 0.061 Uiso 1 1 calc R
C34 C 0.8176(3) -0.4522(2) 0.62417(18) 0.0414(10) Uani 1 1 d .
H34 H 0.7647 -0.4485 0.6359 0.050 Uiso 1 1 calc R
C35 C 0.9181(3) -0.3977(3) 0.6087(2) 0.0445(11) Uani 1 1 d .
C36 C 0.9463(3) -0.3411(3) 0.6100(2) 0.0484(12) Uani 1 1 d .
C37 C 0.6088(3) -0.2717(3) 0.4766(2) 0.0459(11) Uani 1 1 d .
H37 H 0.5916 -0.2998 0.5172 0.055 Uiso 1 1 calc R
C38 C 0.6041(3) -0.2900(3) 0.4188(2) 0.0453(11) Uani 1 1 d .
H38 H 0.5847 -0.3314 0.4200 0.054 Uiso 1 1 calc R
C39 C 0.6278(2) -0.2476(3) 0.35999(19) 0.0387(10) Uani 1 1 d .
H39 H 0.6235 -0.2589 0.3204 0.046 Uiso 1 1 calc R
C40 C 0.6579(3) -0.1888(2) 0.3584(2) 0.0423(11) Uani 1 1 d .
C41 C 0.6828(3) -0.1480(3) 0.2971(2) 0.0464(11) Uani 1 1 d .
H41 H 0.6790 -0.1599 0.2577 0.056 Uiso 1 1 calc R
C42 C 0.7130(3) -0.0899(3) 0.2978(2) 0.0452(11) Uani 1 1 d .
H42 H 0.7303 -0.0617 0.2574 0.054 Uiso 1 1 calc R
C43 C 0.7197(3) -0.0700(3) 0.3561(2) 0.0426(10) Uani 1 1 d .
C44 C 0.7412(2) -0.0064(3) 0.3586(2) 0.0412(10) Uani 1 1 d .
H44 H 0.7582 0.0256 0.3201 0.049 Uiso 1 1 calc R
C45 C 0.7372(3) 0.0095(3) 0.4186(2) 0.0431(10) Uani 1 1 d .
H45 H 0.7524 0.0524 0.4208 0.052 Uiso 1 1 calc R
C46 C 0.7110(3) -0.0367(2) 0.4765(2) 0.0426(10) Uani 1 1 d .
H46 H 0.7077 -0.0250 0.5172 0.051 Uiso 1 1 calc R
C47 C 0.6948(3) -0.1162(3) 0.41124(19) 0.0416(10) Uani 1 1 d .
C48 C 0.6633(3) -0.1717(3) 0.4150(2) 0.0407(10) Uani 1 1 d .
C49 C 0.4944(3) 0.1428(3) 0.86336(19) 0.0421(10) Uani 1 1 d .
C50 C 0.4138(3) 0.1906(2) 0.87640(19) 0.0408(10) Uani 1 1 d .
H50 H 0.3677 0.1929 0.8582 0.049 Uiso 1 1 calc R
C51 C 0.4149(3) 0.2322(3) 0.9195(2) 0.0405(10) Uani 1 1 d .
C52 C 0.3572(3) 0.2883(3) 0.9496(2) 0.0428(10) Uani 1 1 d .
C53 C 0.2899(2) 0.3443(3) 0.9122(2) 0.0404(10) Uani 1 1 d .
H53 H 0.2850 0.3433 0.8687 0.048 Uiso 1 1 calc R
C54 C 0.2303(3) 0.4012(3) 0.9380(2) 0.0395(10) Uani 1 1 d .
H54 H 0.1850 0.4391 0.9125 0.047 Uiso 1 1 calc R
C55 C 0.2384(3) 0.4014(3) 1.0022(2) 0.0468(11) Uani 1 1 d .
C56 C 0.3053(3) 0.3459(3) 1.0398(2) 0.0438(11) Uani 1 1 d .
C57 C 0.3638(3) 0.2887(3) 1.0133(2) 0.0432(11) Uani 1 1 d .
H57 H 0.4083 0.2497 1.0392 0.052 Uiso 1 1 calc R
C58 C 0.2188(3) 0.4282(3) 1.0999(2) 0.0403(10) Uani 1 1 d .
C59 C 0.1928(3) 0.4612(3) 1.1533(2) 0.0434(11) Uani 1 1 d .
H59 H 0.1437 0.5054 1.1511 0.052 Uiso 1 1 calc R
C60 C 0.2402(3) 0.4281(3) 1.2102(2) 0.0450(11) Uani 1 1 d .
H60 H 0.2241 0.4507 1.2461 0.054 Uiso 1 1 calc R
C61 C 0.3108(3) 0.3620(3) 1.2132(2) 0.0458(11) Uani 1 1 d .
C62 C 0.3370(3) 0.3283(2) 1.16054(19) 0.0383(10) Uani 1 1 d .
H62 H 0.3853 0.2830 1.1633 0.046 Uiso 1 1 calc R
C63 C 0.2913(3) 0.3623(3) 1.1047(2) 0.0467(11) Uani 1 1 d .
C64 C 0.3575(3) 0.3223(3) 1.2706(2) 0.0502(12) Uani 1 1 d .
C65 C 0.4407(3) 0.2928(2) 1.2800(2) 0.0441(11) Uani 1 1 d .
H65 H 0.4786 0.3025 1.2473 0.053 Uiso 1 1 calc R
C66 C 0.4574(3) 0.2466(3) 1.3468(2) 0.0442(11) Uani 1 1 d .
C67 C 0.5977(2) 0.0764(3) 1.1057(2) 0.0382(10) Uani 1 1 d .
C68 C 0.6404(2) -0.0074(3) 1.1117(2) 0.0417(11) Uani 1 1 d .
H68 H 0.6475 -0.0512 1.1509 0.050 Uiso 1 1 calc R
C69 C 0.6706(2) -0.0142(2) 1.04878(19) 0.0345(9) Uani 1 1 d .
C70 C 0.7174(3) -0.0843(3) 1.0278(2) 0.0399(10) Uani 1 1 d .
C71 C 0.7651(3) -0.1513(3) 1.0727(2) 0.0438(11) Uani 1 1 d .
H71 H 0.7689 -0.1484 1.1157 0.053 Uiso 1 1 calc R
C72 C 0.8084(3) -0.2241(3) 1.0572(2) 0.0485(12) Uani 1 1 d .
H72 H 0.8416 -0.2703 1.0888 0.058 Uiso 1 1 calc R
C73 C 0.8008(3) -0.2262(3) 0.9929(2) 0.0452(11) Uani 1 1 d .
C74 C 0.7528(2) -0.1582(2) 0.9473(2) 0.0372(9) Uani 1 1 d .
C75 C 0.7102(2) -0.0852(2) 0.96458(19) 0.0350(9) Uani 1 1 d .
H75 H 0.6775 -0.0380 0.9334 0.042 Uiso 1 1 calc R
C76 C 0.8180(3) -0.2623(3) 0.9021(2) 0.0449(11) Uani 1 1 d .
C77 C 0.8359(3) -0.3004(3) 0.8515(2) 0.0432(10) Uani 1 1 d .
H77 H 0.8736 -0.3544 0.8591 0.052 Uiso 1 1 calc R
C78 C 0.8004(3) -0.2613(3) 0.7927(2) 0.0437(11) Uani 1 1 d .
H78 H 0.8132 -0.2880 0.7593 0.052 Uiso 1 1 calc R
C79 C 0.7440(3) -0.1806(3) 0.7797(2) 0.0399(10) Uani 1 1 d .
C80 C 0.7263(2) -0.1410(3) 0.82743(19) 0.0384(10) Uani 1 1 d .
H80 H 0.6901 -0.0862 0.8184 0.046 Uiso 1 1 calc R
C81 C 0.7622(3) -0.1824(3) 0.8902(2) 0.0496(12) Uani 1 1 d .
C82 C 0.7086(3) -0.1437(3) 0.7187(2) 0.0476(12) Uani 1 1 d .
C83 C 0.6426(3) -0.0694(3) 0.7017(2) 0.0463(11) Uani 1 1 d .
H83 H 0.6213 -0.0325 0.7276 0.056 Uiso 1 1 calc R
C84 C 0.6137(3) -0.0594(3) 0.6394(2) 0.0503(12) Uani 1 1 d .
C85 C 0.5204(3) 0.0876(3) 0.8195(2) 0.0465(11) Uani 1 1 d .
C86 C 0.1121(3) 0.5265(3) 1.0086(2) 0.0483(12) Uani 1 1 d .
H86D H 0.1073 0.5347 0.9615 0.072 Uiso 1 1 calc R
H86E H 0.1164 0.5749 1.0152 0.072 Uiso 1 1 calc R
H86F H 0.0652 0.5175 1.0317 0.072 Uiso 1 1 calc R
C87 C 0.5362(3) 0.2003(3) 1.3821(2) 0.0472(11) Uani 1 1 d .
C88 C 0.5542(3) 0.1134(3) 1.1583(2) 0.0441(11) Uani 1 1 d .
C89 C 0.9024(3) -0.3757(3) 0.9989(2) 0.0508(12) Uani 1 1 d .
H89A H 0.8762 -0.4153 1.0069 0.076 Uiso 1 1 calc R
H89B H 0.9194 -0.3762 1.0409 0.076 Uiso 1 1 calc R
H89C H 0.9487 -0.3903 0.9705 0.076 Uiso 1 1 calc R
C90 C 0.5453(3) 0.0117(3) 0.6018(2) 0.0505(12) Uani 1 1 d .
F1 F 0.67609(15) 0.35057(17) 0.81735(12) 0.0503(7) Uani 1 1 d .
F2 F 0.78929(16) 0.37303(16) 0.79371(12) 0.0505(7) Uani 1 1 d .
F3 F 0.71269(15) 0.41066(16) 0.87213(12) 0.0508(7) Uani 1 1 d .
F4 F 0.77382(15) 0.28486(16) 0.88276(12) 0.0504(7) Uani 1 1 d .
F5 F 0.44139(16) 0.31932(16) 0.73905(12) 0.0511(7) Uani 1 1 d .
F6 F 0.46610(15) 0.38674(15) 0.64815(12) 0.0473(6) Uani 1 1 d .
F7 F 0.36156(15) 0.43803(16) 0.69842(12) 0.0514(7) Uani 1 1 d .
F8 F 0.47852(15) 0.42235(15) 0.73151(12) 0.0461(6) Uani 1 1 d .
F9 F 0.67887(16) 0.29821(16) 0.33579(12) 0.0518(7) Uani 1 1 d .
F10 F 0.65212(16) 0.29519(17) 0.23608(13) 0.0550(7) Uani 1 1 d .
F11 F 0.76164(16) 0.30318(17) 0.25530(13) 0.0537(7) Uani 1 1 d .
F12 F 0.73954(16) 0.19446(16) 0.29976(12) 0.0553(7) Uani 1 1 d .
F13 F 0.96255(15) 0.65047(16) 0.27127(12) 0.0504(7) Uani 1 1 d .
F14 F 0.84776(16) 0.71361(16) 0.22553(12) 0.0505(7) Uani 1 1 d .
F15 F 0.94758(15) 0.74051(15) 0.17887(12) 0.0458(6) Uani 1 1 d .
F16 F 0.93603(14) 0.62685(15) 0.17997(12) 0.0471(6) Uani 1 1 d .
F85X F 0.53765(17) 0.01180(17) 0.85543(13) 0.0545(7) Uani 1 1 d .
F87X F 0.53832(16) 0.23090(17) 1.42978(13) 0.0567(7) Uani 1 1 d .
F88X F 0.57042(14) 0.17859(15) 1.15481(11) 0.0424(6) Uani 1 1 d .
F90X F 0.48027(15) -0.00453(16) 0.61651(12) 0.0507(7) Uani 1 1 d .
F85Y F 0.46381(17) 0.10738(17) 0.77901(13) 0.0554(7) Uani 1 1 d .
F87Y F 0.54535(16) 0.12281(17) 1.40708(13) 0.0535(7) Uani 1 1 d .
F88Y F 0.47804(15) 0.13429(15) 1.15154(11) 0.0445(6) Uani 1 1 d .
F90Y F 0.55976(16) 0.02341(17) 0.53838(13) 0.0544(7) Uani 1 1 d .
F85Z F 0.58408(16) 0.09557(17) 0.78612(13) 0.0512(7) Uani 1 1 d .
F87Z F 0.59369(15) 0.20741(17) 1.34058(12) 0.0510(7) Uani 1 1 d .
F88Z F 0.57724(14) 0.05914(15) 1.21636(11) 0.0437(6) Uani 1 1 d .
F90Z F 0.53784(15) 0.07707(15) 0.61769(12) 0.0457(6) Uani 1 1 d .
N1 N 0.5212(2) 0.3606(2) 0.93615(16) 0.0402(8) Uani 1 1 d .
N2 N 0.6371(2) 0.2693(2) 1.02412(17) 0.0432(9) Uani 1 1 d .
N3 N 0.7838(2) 0.0821(2) 0.91454(16) 0.0359(8) Uani 1 1 d .
N4 N 0.6820(2) 0.1836(2) 0.81605(16) 0.0380(8) Uani 1 1 d .
N5 N 0.8858(2) -0.2734(2) 0.62569(18) 0.0458(9) Uani 1 1 d .
N6 N 0.8417(2) -0.3912(2) 0.62634(16) 0.0425(9) Uani 1 1 d .
N7 N 0.6383(2) -0.2133(2) 0.47428(17) 0.0419(9) Uani 1 1 d .
N8 N 0.6906(2) -0.0994(2) 0.47162(17) 0.0425(9) Uani 1 1 d .
N9 N 0.4953(2) 0.2125(2) 0.93445(15) 0.0365(8) Uani 1 1 d .
N10 N 0.5443(2) 0.1565(2) 0.90107(15) 0.0373(8) Uani 1 1 d .
N11 N 0.1861(2) 0.4521(2) 1.03564(16) 0.0414(9) Uani 1 1 d .
N12 N 0.3217(2) 0.2944(2) 1.33157(17) 0.0434(9) Uani 1 1 d .
N13 N 0.3842(2) 0.2484(2) 1.37912(17) 0.0416(9) Uani 1 1 d .
N14 N 0.6015(2) 0.1219(2) 1.03875(16) 0.0388(8) Uani 1 1 d .
N15 N 0.64676(19) 0.0658(2) 1.00365(15) 0.0317(7) Uani 1 1 d .
N16 N 0.8435(2) -0.2891(2) 0.96472(19) 0.0570(12) Uani 1 1 d .
N17 N 0.7208(2) -0.1815(2) 0.66681(17) 0.0405(8) Uani 1 1 d .
N18 N 0.6616(2) -0.1280(2) 0.61741(17) 0.0391(8) Uani 1 1 d .
Pd1 Pd 0.560291(19) 0.239311(19) 0.985826(15) 0.03700(8) Uani 1 1 d .
Pd2 Pd 0.66264(2) 0.11826(2) 0.909464(16) 0.03948(9) Uani 1 1 d .
Pd3 Pd 0.77979(2) -0.28541(2) 0.648555(17) 0.04281(9) Uani 1 1 d .
Pd4 Pd 0.64185(2) -0.17009(2) 0.545192(15) 0.03943(9) Uani 1 1 d .

loop_
_atom_site_aniso_label
_atom_site_aniso_U_11
_atom_site_aniso_U_22
_atom_site_aniso_U_33
_atom_site_aniso_U_23
_atom_site_aniso_U_13
_atom_site_aniso_U_12
B1 0.033(3) 0.048(3) 0.047(3) -0.019(2) 0.001(2) -0.009(2)
B2 0.047(3) 0.052(3) 0.038(3) -0.008(2) -0.005(2) -0.014(3)
B3 0.048(3) 0.049(3) 0.057(3) -0.016(3) -0.010(3) -0.004(3)
B4 0.040(3) 0.055(3) 0.064(4) -0.015(3) -0.013(3) -0.021(3)
C1 0.032(2) 0.038(2) 0.041(2) -0.0081(18) 0.0038(17) -0.0138(18)
C2 0.043(3) 0.046(3) 0.046(3) -0.015(2) -0.004(2) -0.011(2)
C3 0.055(3) 0.056(3) 0.041(2) -0.018(2) -0.006(2) -0.022(2)
C4 0.044(3) 0.041(2) 0.053(3) -0.024(2) -0.010(2) -0.007(2)
C5 0.055(3) 0.048(3) 0.046(3) -0.017(2) 0.002(2) -0.019(2)
C6 0.041(2) 0.045(2) 0.035(2) -0.0082(18) 0.0124(18) -0.026(2)
C7 0.038(2) 0.038(2) 0.042(2) -0.0155(18) 0.0148(18) -0.0148(19)
C8 0.037(2) 0.031(2) 0.037(2) -0.0047(17) 0.0125(17) -0.0154(18)
C9 0.036(2) 0.029(2) 0.036(2) -0.0130(17) 0.0105(17) -0.0044(17)
C10 0.050(3) 0.033(2) 0.045(2) -0.0042(18) -0.015(2) -0.0126(19)
C11 0.049(3) 0.035(2) 0.039(2) -0.0157(18) -0.0035(19) -0.0122(19)
C12 0.035(2) 0.042(2) 0.0266(19) -0.0066(17) 0.0053(16) -0.0124(18)
C13 0.049(3) 0.045(3) 0.049(3) -0.014(2) -0.001(2) -0.016(2)
C14 0.053(3) 0.037(2) 0.042(2) -0.0062(19) -0.018(2) -0.014(2)
C15 0.039(2) 0.036(2) 0.056(3) -0.009(2) -0.011(2) -0.0103(19)
C16 0.041(2) 0.034(2) 0.048(3) -0.0028(19) 0.007(2) -0.0070(19)
C17 0.038(2) 0.057(3) 0.039(2) -0.019(2) 0.0080(18) -0.021(2)
C18 0.047(3) 0.048(3) 0.037(2) -0.0102(19) 0.0084(19) -0.018(2)
C19 0.040(3) 0.047(3) 0.044(3) -0.003(2) 0.0013(19) -0.013(2)
C20 0.051(3) 0.033(2) 0.044(2) -0.0082(18) 0.006(2) -0.014(2)
C21 0.051(3) 0.034(2) 0.039(2) -0.0058(18) -0.010(2) -0.010(2)
C22 0.042(2) 0.049(3) 0.040(2) -0.015(2) -0.0033(19) -0.016(2)
C23 0.037(2) 0.048(3) 0.040(2) -0.0083(19) 0.0011(18) -0.017(2)
C24 0.035(2) 0.049(3) 0.051(3) -0.003(2) 0.002(2) -0.011(2)
C25 0.049(3) 0.044(3) 0.047(3) -0.003(2) 0.004(2) -0.017(2)
C26 0.048(3) 0.039(2) 0.037(2) 0.0093(18) -0.0037(19) -0.020(2)
C27 0.044(3) 0.049(3) 0.040(2) 0.000(2) -0.0042(19) -0.017(2)
C28 0.039(3) 0.054(3) 0.048(3) -0.010(2) 0.011(2) -0.014(2)
C29 0.038(2) 0.046(3) 0.044(3) 0.004(2) 0.0034(19) -0.006(2)
C30 0.037(2) 0.047(3) 0.043(2) -0.010(2) 0.0025(19) 0.000(2)
C31 0.036(2) 0.032(2) 0.041(2) 0.0069(18) -0.0025(18) 0.0021(18)
C32 0.052(3) 0.052(3) 0.040(2) -0.014(2) -0.002(2) -0.008(2)
C33 0.060(3) 0.044(3) 0.038(2) -0.005(2) 0.010(2) -0.017(2)
C34 0.048(3) 0.031(2) 0.027(2) 0.0117(16) -0.0013(17) -0.0101(19)
C35 0.039(2) 0.053(3) 0.036(2) -0.015(2) -0.0031(18) -0.009(2)
C36 0.038(2) 0.045(3) 0.042(2) 0.006(2) 0.0037(19) -0.009(2)
C37 0.048(3) 0.054(3) 0.040(2) -0.018(2) 0.021(2) -0.024(2)
C38 0.047(3) 0.041(2) 0.042(2) -0.0130(19) 0.007(2) -0.011(2)
C39 0.041(2) 0.039(2) 0.030(2) -0.0087(17) -0.0086(17) -0.0059(19)
C40 0.050(3) 0.026(2) 0.048(2) -0.0209(18) 0.019(2) -0.0072(18)
C41 0.055(3) 0.043(2) 0.033(2) -0.0055(18) -0.009(2) -0.009(2)
C42 0.044(3) 0.046(3) 0.041(2) -0.015(2) 0.0110(19) -0.013(2)
C43 0.046(3) 0.044(2) 0.034(2) -0.0119(18) 0.0146(18) -0.016(2)
C44 0.037(2) 0.041(2) 0.042(2) -0.0146(19) 0.0169(18) -0.0134(19)
C45 0.045(3) 0.040(2) 0.037(2) -0.0001(18) -0.0045(19) -0.015(2)
C46 0.052(3) 0.031(2) 0.039(2) -0.0043(17) -0.0067(19) -0.0115(19)
C47 0.044(2) 0.044(2) 0.029(2) 0.0015(17) -0.0079(18) -0.015(2)
C48 0.042(2) 0.034(2) 0.044(2) -0.0171(18) 0.0077(19) -0.0083(19)
C49 0.044(2) 0.044(2) 0.032(2) -0.0012(18) 0.0081(18) -0.018(2)
C50 0.044(2) 0.037(2) 0.027(2) 0.0053(17) -0.0065(17) -0.0084(19)
C51 0.036(2) 0.034(2) 0.043(2) 0.0005(18) 0.0018(18) -0.0132(18)
C52 0.036(2) 0.044(2) 0.045(3) -0.008(2) 0.0106(19) -0.018(2)
C53 0.037(2) 0.038(2) 0.039(2) -0.0029(18) 0.0070(18) -0.0150(19)
C54 0.041(2) 0.032(2) 0.046(2) -0.0101(18) -0.0053(19) -0.0137(19)
C55 0.049(3) 0.042(3) 0.045(3) -0.014(2) -0.003(2) -0.010(2)
C56 0.042(3) 0.045(3) 0.048(3) -0.016(2) -0.006(2) -0.014(2)
C57 0.045(3) 0.033(2) 0.035(2) 0.0067(17) 0.0128(18) -0.0138(19)
C58 0.042(2) 0.033(2) 0.038(2) -0.0001(18) 0.0017(18) -0.0142(19)
C59 0.040(2) 0.043(2) 0.037(2) -0.0030(19) 0.0095(18) -0.014(2)
C60 0.049(3) 0.043(3) 0.041(2) -0.014(2) 0.005(2) -0.014(2)
C61 0.048(3) 0.046(3) 0.035(2) -0.0074(19) 0.0048(19) -0.013(2)
C62 0.042(2) 0.029(2) 0.031(2) 0.0009(16) 0.0091(17) -0.0081(18)
C63 0.048(3) 0.043(3) 0.047(3) -0.017(2) -0.010(2) -0.009(2)
C64 0.049(3) 0.047(3) 0.034(2) -0.010(2) 0.008(2) 0.001(2)
C65 0.047(3) 0.032(2) 0.039(2) 0.0102(18) 0.0089(19) -0.0160(19)
C66 0.042(3) 0.048(3) 0.033(2) -0.0079(19) 0.0124(18) -0.014(2)
C67 0.036(2) 0.037(2) 0.036(2) -0.0069(17) -0.0061(17) -0.0079(18)
C68 0.040(2) 0.036(2) 0.029(2) -0.0041(17) -0.0117(17) 0.0075(19)
C69 0.037(2) 0.034(2) 0.036(2) -0.0073(17) -0.0015(17) -0.0178(18)
C70 0.039(2) 0.033(2) 0.042(2) -0.0100(18) 0.0006(18) -0.0081(18)
C71 0.047(3) 0.039(2) 0.049(3) -0.016(2) -0.018(2) -0.012(2)
C72 0.051(3) 0.043(3) 0.038(2) -0.0063(19) 0.007(2) -0.008(2)
C73 0.045(3) 0.041(2) 0.038(2) -0.0121(19) 0.0106(19) -0.007(2)
C74 0.038(2) 0.030(2) 0.037(2) -0.0071(17) 0.0111(17) -0.0111(18)
C75 0.040(2) 0.0249(19) 0.035(2) 0.0002(16) 0.0093(17) -0.0155(17)
C76 0.043(3) 0.035(2) 0.036(2) -0.0026(18) 0.0132(19) -0.0013(19)
C77 0.044(3) 0.038(2) 0.044(2) -0.0126(19) 0.001(2) -0.010(2)
C78 0.039(2) 0.040(2) 0.045(2) -0.0109(19) 0.0066(19) -0.0081(19)
C79 0.042(2) 0.037(2) 0.039(2) -0.0100(18) 0.0063(18) -0.0145(19)
C80 0.039(2) 0.031(2) 0.035(2) -0.0033(17) 0.0073(18) -0.0094(18)
C81 0.041(3) 0.043(3) 0.054(3) -0.020(2) -0.014(2) 0.005(2)
C82 0.033(2) 0.052(3) 0.038(2) -0.013(2) 0.0123(18) 0.003(2)
C83 0.037(2) 0.041(2) 0.051(3) -0.015(2) -0.015(2) 0.002(2)
C84 0.051(3) 0.048(3) 0.041(3) -0.014(2) -0.003(2) -0.003(2)
C85 0.050(3) 0.041(3) 0.046(3) -0.011(2) 0.006(2) -0.017(2)
C86 0.052(3) 0.040(2) 0.041(2) -0.0023(19) -0.013(2) -0.008(2)
C87 0.047(3) 0.052(3) 0.040(2) -0.009(2) 0.001(2) -0.019(2)
C88 0.043(3) 0.035(2) 0.047(3) -0.0086(19) 0.019(2) -0.014(2)
C89 0.048(3) 0.037(2) 0.046(3) 0.000(2) 0.004(2) -0.004(2)
C90 0.035(2) 0.057(3) 0.045(3) -0.011(2) -0.005(2) -0.003(2)
F1 0.0466(15) 0.0594(17) 0.0426(14) -0.0177(12) -0.0038(11) -0.0133(13)
F2 0.0531(16) 0.0572(17) 0.0433(14) -0.0170(12) -0.0067(12) -0.0183(13)
F3 0.0414(15) 0.0555(16) 0.0498(15) -0.0176(13) 0.0111(11) -0.0127(12)
F4 0.0469(15) 0.0545(16) 0.0484(15) -0.0169(13) -0.0071(12) -0.0130(13)
F5 0.0541(16) 0.0557(16) 0.0442(14) -0.0110(12) -0.0073(12) -0.0212(13)
F6 0.0432(14) 0.0416(14) 0.0551(15) -0.0168(12) 0.0170(12) -0.0160(12)
F7 0.0450(15) 0.0552(16) 0.0477(15) -0.0169(12) 0.0152(12) -0.0140(13)
F8 0.0441(14) 0.0443(14) 0.0476(14) -0.0147(12) 0.0195(11) -0.0181(12)
F9 0.0539(17) 0.0454(15) 0.0474(15) -0.0137(12) 0.0097(12) -0.0109(13)
F10 0.0516(16) 0.0569(17) 0.0492(16) -0.0178(13) -0.0012(13) -0.0094(13)
F11 0.0506(16) 0.0639(18) 0.0480(15) -0.0223(13) -0.0025(12) -0.0166(14)
F12 0.0592(17) 0.0471(15) 0.0422(14) -0.0127(12) 0.0133(12) -0.0043(13)
F13 0.0464(15) 0.0496(15) 0.0485(15) -0.0123(12) -0.0019(12) -0.0109(12)
F14 0.0510(16) 0.0554(16) 0.0463(15) -0.0168(12) -0.0126(12) -0.0152(13)
F15 0.0433(14) 0.0434(14) 0.0496(15) -0.0133(11) -0.0104(11) -0.0115(12)
F16 0.0372(14) 0.0453(15) 0.0547(15) -0.0114(12) -0.0128(11) -0.0091(11)
F85X 0.0590(18) 0.0556(17) 0.0485(15) -0.0101(13) -0.0062(13) -0.0222(14)
F87X 0.0549(17) 0.0535(17) 0.0482(16) -0.0142(13) 0.0068(13) -0.0072(13)
F88X 0.0461(14) 0.0418(14) 0.0418(13) -0.0190(11) 0.0061(11) -0.0149(11)
F90X 0.0479(16) 0.0505(16) 0.0508(15) -0.0150(12) 0.0145(12) -0.0187(13)
F85Y 0.0577(18) 0.0543(17) 0.0538(16) -0.0183(13) -0.0036(14) -0.0168(14)
F87Y 0.0532(17) 0.0558(17) 0.0534(16) -0.0161(13) -0.0081(13) -0.0192(14)
F88Y 0.0447(15) 0.0426(14) 0.0420(14) -0.0141(11) 0.0076(11) -0.0118(11)
F90Y 0.0500(16) 0.0558(17) 0.0505(16) -0.0149(13) 0.0004(12) -0.0120(13)
F85Z 0.0486(16) 0.0579(17) 0.0508(15) -0.0220(13) -0.0002(12) -0.0181(13)
F87Z 0.0498(16) 0.0607(17) 0.0444(15) -0.0162(13) 0.0055(12) -0.0228(13)
F88Z 0.0423(14) 0.0495(15) 0.0369(13) -0.0091(11) -0.0015(10) -0.0164(12)
F90Z 0.0445(15) 0.0389(14) 0.0422(14) -0.0014(11) 0.0073(11) -0.0131(11)
N1 0.044(2) 0.0362(19) 0.0363(19) -0.0091(15) -0.0055(15) -0.0094(16)
N2 0.042(2) 0.041(2) 0.041(2) -0.0082(16) -0.0004(16) -0.0122(17)
N3 0.0363(19) 0.0365(19) 0.0360(18) -0.0178(15) 0.0047(14) -0.0099(15)
N4 0.040(2) 0.043(2) 0.0360(19) -0.0121(15) -0.0006(15) -0.0200(16)
N5 0.037(2) 0.042(2) 0.044(2) 0.0014(16) 0.0056(16) -0.0107(16)
N6 0.044(2) 0.0332(19) 0.0336(18) 0.0008(15) 0.0044(15) -0.0057(16)
N7 0.039(2) 0.041(2) 0.044(2) -0.0156(16) 0.0124(16) -0.0136(16)
N8 0.042(2) 0.048(2) 0.0388(19) -0.0117(16) 0.0076(16) -0.0219(17)
N9 0.0340(18) 0.0327(18) 0.0300(17) 0.0044(14) 0.0036(14) -0.0099(15)
N10 0.042(2) 0.0290(17) 0.0262(16) 0.0052(13) 0.0009(14) -0.0074(15)
N11 0.042(2) 0.039(2) 0.0338(18) 0.0010(15) 0.0068(15) -0.0154(16)
N12 0.048(2) 0.039(2) 0.0364(19) -0.0028(15) 0.0041(16) -0.0160(17)
N13 0.046(2) 0.0341(19) 0.0357(19) -0.0001(15) 0.0094(16) -0.0151(16)
N14 0.044(2) 0.0376(19) 0.0282(17) -0.0091(14) -0.0061(15) -0.0064(16)
N15 0.0303(17) 0.0342(18) 0.0329(17) -0.0108(14) -0.0025(13) -0.0124(14)
N16 0.042(2) 0.053(2) 0.050(2) -0.0229(19) -0.0019(18) 0.0178(19)
N17 0.042(2) 0.0356(19) 0.043(2) -0.0113(16) 0.0041(16) -0.0147(16)
N18 0.0357(19) 0.0373(19) 0.0392(19) -0.0070(15) 0.0095(15) -0.0137(15)
Pd1 0.03533(18) 0.03385(17) 0.03508(17) -0.00307(13) 0.00351(13) -0.01168(14)
Pd2 0.03736(18) 0.03625(17) 0.03612(17) -0.00446(13) 0.00824(13) -0.01102(14)
Pd3 0.03855(19) 0.04117(19) 0.04202(19) -0.01123(15) 0.01472(14) -0.01206(15)
Pd4 0.04070(19) 0.03519(17) 0.03312(17) 0.00012(13) 0.00021(13) -0.01163(14)

loop_
_atom_type_symbol
_atom_type_description
_atom_type_scat_dispersion_real
_atom_type_scat_dispersion_imag
_atom_type_scat_source
C C 0.0033 0.0016 'International Tables Vol C Tables 4.2.6.8 and 6.1.1.4'
H H 0.0000 0.0000 'International Tables Vol C Tables 4.2.6.8 and 6.1.1.4'
B B 0.0013 0.0007 'International Tables Vol C Tables 4.2.6.8 and 6.1.1.4'
N N 0.0061 0.0033 'International Tables Vol C Tables 4.2.6.8 and 6.1.1.4'
F F 0.0171 0.0103 'International Tables Vol C Tables 4.2.6.8 and 6.1.1.4'
Pd Pd -0.9988 1.0072 'International Tables Vol C Tables 4.2.6.8 and 6.1.1.4'

loop_
_geom_angle_atom_site_label_1
_geom_angle_atom_site_label_2
_geom_angle_atom_site_label_3
_geom_angle
_geom_angle_site_symmetry_1
_geom_angle_site_symmetry_3
F3 B1 F1 112.1(4) . .
F3 B1 F4 109.3(4) . .
F1 B1 F4 108.3(4) . .
F3 B1 F2 108.6(4) . .
F1 B1 F2 111.9(4) . .
F4 B1 F2 106.5(4) . .
F7 B2 F8 116.7(5) . .
F7 B2 F6 108.6(4) . .
F8 B2 F6 108.9(4) . .
F7 B2 F5 106.5(4) . .
F8 B2 F5 112.9(4) . .
F6 B2 F5 102.2(4) . .
F11 B3 F12 108.4(4) . .
F11 B3 F10 110.3(5) . .
F12 B3 F10 108.1(5) . .
F11 B3 F9 108.5(5) . .
F12 B3 F9 106.8(4) . .
F10 B3 F9 114.6(4) . .
F14 B4 F15 110.9(5) . .
F14 B4 F13 112.0(5) . .
F15 B4 F13 105.6(4) . .
F14 B4 F16 110.2(4) . .
F15 B4 F16 106.4(4) . .
F13 B4 F16 111.5(4) . .
N2 C1 C2 118.7(4) . .
N2 C1 H1 120.7 . .
C2 C1 H1 120.7 . .
C1 C2 C3 120.7(5) . .
C1 C2 H2 119.7 . .
C3 C2 H2 119.7 . .
C4 C3 C2 120.0(5) . .
C4 C3 H3 120.0 . .
C2 C3 H3 120.0 . .
C3 C4 C12 119.1(5) . .
C3 C4 C5 120.5(5) . .
C12 C4 C5 120.5(4) . .
C6 C5 C4 120.1(5) . .
C6 C5 H5 120.0 . .
C4 C5 H5 120.0 . .
C5 C6 C7 118.2(5) . .
C5 C6 H6 120.9 . .
C7 C6 H6 120.9 . .
C11 C7 C8 120.5(5) . .
C11 C7 C6 119.9(4) . .
C8 C7 C6 119.6(4) . .
C9 C8 C7 119.8(4) . .
C9 C8 H8 120.1 . .
C7 C8 H8 120.1 . .
C8 C9 C10 119.9(4) . .
C8 C9 H9 120.0 . .
C10 C9 H9 120.0 . .
C9 C10 N1 119.4(4) . .
C9 C10 H10 120.3 . .
N1 C10 H10 120.3 . .
C12 C11 N1 117.1(4) . .
C12 C11 C7 122.2(5) . .
N1 C11 C7 120.2(4) . .
C11 C12 C4 119.0(4) . .
C11 C12 N2 120.3(4) . .
C4 C12 N2 120.7(4) . .
N3 C13 C14 119.7(4) . .
N3 C13 H13 120.1 . .
C14 C13 H13 120.1 . .
C15 C14 C13 120.4(4) . .
C15 C14 H14 119.8 . .
C13 C14 H14 119.8 . .
C14 C15 C16 120.1(5) . .
C14 C15 H15 120.0 . .
C16 C15 H15 120.0 . .
C17 C16 C15 119.9(5) . .
C17 C16 C24 119.9(4) . .
C15 C16 C24 119.8(4) . .
C16 C17 C18 118.3(4) . .
C16 C17 H17 120.8 . .
C18 C17 H17 120.8 . .
C19 C18 C17 119.1(4) . .
C19 C18 H18 120.4 . .
C17 C18 H18 120.4 . .
C18 C19 C20 121.2(5) . .
C18 C19 C23 120.7(4) . .
C20 C19 C23 118.1(5) . .
C21 C20 C19 122.7(5) . .
C21 C20 H20 118.6 . .
C19 C20 H20 118.6 . .
C20 C21 C22 119.0(4) . .
C20 C21 H21 120.5 . .
C22 C21 H21 120.5 . .
C21 C22 N4 119.5(4) . .
C21 C22 H22 120.3 . .
N4 C22 H22 120.3 . .
C24 C23 N4 120.2(4) . .
C24 C23 C19 119.8(5) . .
N4 C23 C19 120.0(4) . .
C23 C24 N3 118.9(4) . .
C23 C24 C16 121.8(5) . .
N3 C24 C16 119.3(4) . .
C26 C25 N5 119.2(4) . .
C26 C25 H25 120.4 . .
N5 C25 H25 120.4 . .
C25 C26 C27 122.4(5) . .
C25 C26 H26 118.8 . .
C27 C26 H26 118.8 . .
C28 C27 C26 117.1(5) . .
C28 C27 H27 121.5 . .
C26 C27 H27 121.5 . .
C27 C28 C36 123.2(5) . .
C27 C28 C29 126.1(5) . .
C36 C28 C29 110.1(5) . .
C30 C29 C28 124.5(5) . .
C30 C29 H29 117.8 . .
C28 C29 H29 117.8 . .
C29 C30 C31 116.9(5) . .
C29 C30 H30 121.6 . .
C31 C30 H30 121.6 . .
C32 C31 C35 118.8(5) . .
C32 C31 C30 119.1(5) . .
C35 C31 C30 122.1(5) . .
C33 C32 C31 119.9(5) . .
C33 C32 H32 120.0 . .
C31 C32 H32 120.0 . .
C32 C33 C34 119.9(5) . .
C32 C33 H33 120.0 . .
C34 C33 H33 120.0 . .
N6 C34 C33 121.0(4) . .
N6 C34 H34 119.5 . .
C33 C34 H34 119.5 . .
C36 C35 N6 121.9(4) . .
C36 C35 C31 116.1(5) . .
N6 C35 C31 122.0(5) . .
C35 C36 C28 130.3(5) . .
C35 C36 N5 111.4(4) . .
C28 C36 N5 117.9(5) . .
N7 C37 C38 119.5(4) . .
N7 C37 H37 120.3 . .
C38 C37 H37 120.3 . .
C39 C38 C37 119.7(5) . .
C39 C38 H38 120.2 . .
C37 C38 H38 120.2 . .
C38 C39 C40 120.2(4) . .
C38 C39 H39 119.9 . .
C40 C39 H39 119.9 . .
C48 C40 C39 120.1(4) . .
C48 C40 C41 121.8(5) . .
C39 C40 C41 118.1(4) . .
C42 C41 C40 116.3(4) . .
C42 C41 H41 121.9 . .
C40 C41 H41 121.9 . .
C41 C42 C43 123.8(5) . .
C41 C42 H42 118.1 . .
C43 C42 H42 118.1 . .
C47 C43 C44 121.1(4) . .
C47 C43 C42 112.5(5) . .
C44 C43 C42 126.1(4) . .
C45 C44 C43 118.7(4) . .
C45 C44 H44 120.7 . .
C43 C44 H44 120.7 . .
C44 C45 C46 121.7(5) . .
C44 C45 H45 119.2 . .
C46 C45 H45 119.2 . .
N8 C46 C45 117.6(4) . .
N8 C46 H46 121.2 . .
C45 C46 H46 121.2 . .
C48 C47 C43 127.8(5) . .
C48 C47 N8 111.9(4) . .
C43 C47 N8 119.8(4) . .
C47 C48 C40 117.8(5) . .
C47 C48 N7 122.2(4) . .
C40 C48 N7 119.9(4) . .
N10 C49 C50 106.8(4) . .
N10 C49 C85 126.5(3) . .
C50 C49 C85 126.6(4) . .
C51 C50 C49 108.9(4) . .
C51 C50 H50 125.5 . .
C49 C50 H50 125.5 . .
C50 C51 C52 136.0(4) . .
C50 C51 N9 107.9(3) . .
C52 C51 N9 116.1(4) . .
C57 C52 C53 119.7(4) . .
C57 C52 C51 123.3(4) . .
C53 C52 C51 117.0(4) . .
C54 C53 C52 120.8(4) . .
C54 C53 H53 119.6 . .
C52 C53 H53 119.6 . .
C53 C54 C55 118.7(4) . .
C53 C54 H54 120.6 . .
C55 C54 H54 120.6 . .
N11 C55 C54 126.9(4) . .
N11 C55 C56 112.4(4) . .
C54 C55 C56 120.7(4) . .
C57 C56 C55 119.7(4) . .
C57 C56 C63 135.1(4) . .
C55 C56 C63 105.1(4) . .
C52 C57 C56 120.4(4) . .
C52 C57 H57 119.8 . .
C56 C57 H57 119.8 . .
C63 C58 C59 119.2(4) . .
C63 C58 N11 109.2(4) . .
C59 C58 N11 131.5(4) . .
C58 C59 C60 119.4(4) . .
C58 C59 H59 120.3 . .
C60 C59 H59 120.3 . .
C61 C60 C59 119.4(4) . .
C61 C60 H60 120.3 . .
C59 C60 H60 120.3 . .
C60 C61 C62 121.6(4) . .
C60 C61 C64 122.0(4) . .
C62 C61 C64 116.3(4) . .
C63 C62 C61 118.5(4) . .
C63 C62 H62 120.8 . .
C61 C62 H62 120.8 . .
C62 C63 C58 121.8(4) . .
C62 C63 C56 131.5(4) . .
C58 C63 C56 106.5(4) . .
C61 C64 C65 131.6(4) . .
C61 C64 N12 119.3(4) . .
C65 C64 N12 108.5(4) . .
C66 C65 C64 108.3(4) . .
C66 C65 H65 125.9 . .
C64 C65 H65 125.9 . .
C65 C66 N13 107.9(4) . .
C65 C66 C87 129.8(4) . .
N13 C66 C87 122.2(4) . .
C68 C67 N14 108.4(4) . .
C68 C67 C88 127.5(4) . .
N14 C67 C88 124.1(4) . .
C69 C68 C67 107.8(4) . .
C69 C68 H68 126.1 . .
C67 C68 H68 126.1 . .
C68 C69 N15 108.2(3) . .
C68 C69 C70 130.5(4) . .
N15 C69 C70 121.2(4) . .
C71 C70 C75 121.3(4) . .
C71 C70 C69 118.5(4) . .
C75 C70 C69 120.1(4) . .
C70 C71 C72 121.9(4) . .
C70 C71 H71 119.1 . .
C72 C71 H71 119.1 . .
C71 C72 C73 117.5(4) . .
C71 C72 H72 121.3 . .
C73 C72 H72 121.3 . .
C74 C73 N16 111.6(4) . .
C74 C73 C72 120.7(4) . .
N16 C73 C72 127.4(4) . .
C73 C74 C81 104.3(4) . .
C73 C74 C75 120.3(4) . .
C81 C74 C75 135.4(4) . .
C70 C75 C74 118.4(4) . .
C70 C75 H75 120.8 . .
C74 C75 H75 120.8 . .
N16 C76 C81 109.0(4) . .
N16 C76 C77 131.8(4) . .
C81 C76 C77 119.1(4) . .
C78 C77 C76 120.7(4) . .
C78 C77 H77 119.6 . .
C76 C77 H77 119.6 . .
C77 C78 C79 121.1(4) . .
C77 C78 H78 119.4 . .
C79 C78 H78 119.4 . .
C80 C79 C82 121.7(4) . .
C80 C79 C78 119.7(4) . .
C82 C79 C78 118.6(4) . .
C79 C80 C81 119.7(4) . .
C79 C80 H80 120.1 . .
C81 C80 H80 120.1 . .
C74 C81 C76 109.0(4) . .
C74 C81 C80 131.4(4) . .
C76 C81 C80 119.6(4) . .
C79 C82 C83 125.1(4) . .
C79 C82 N17 125.5(4) . .
C83 C82 N17 108.2(4) . .
C82 C83 C84 108.4(4) . .
C82 C83 H83 125.8 . .
C84 C83 H83 125.8 . .
N18 C84 C83 108.2(4) . .
N18 C84 C90 125.2(4) . .
C83 C84 C90 126.6(4) . .
F85Y C85 F85X 109.8(4) . .
F85Y C85 F85Z 109.6(4) . .
F85X C85 F85Z 109.1(4) . .
F85Y C85 C49 109.4(3) . .
F85X C85 C49 109.5(3) . .
F85Z C85 C49 109.4(4) . .
N11 C86 H86D 109.5 . .
N11 C86 H86E 109.5 . .
H86D C86 H86E 109.5 . .
N11 C86 H86F 109.5 . .
H86D C86 H86F 109.5 . .
H86E C86 H86F 109.5 . .
F87Z C87 F87Y 109.9(4) . .
F87Z C87 F87X 108.7(4) . .
F87Y C87 F87X 109.6(4) . .
F87Z C87 C66 109.5(4) . .
F87Y C87 C66 109.5(4) . .
F87X C87 C66 109.8(4) . .
F88Y C88 F88X 109.6(3) . .
F88Y C88 F88Z 109.6(3) . .
F88X C88 F88Z 109.0(4) . .
F88Y C88 C67 109.9(4) . .
F88X C88 C67 109.8(3) . .
F88Z C88 C67 108.9(3) . .
N16 C89 H89A 109.5 . .
N16 C89 H89B 109.5 . .
H89A C89 H89B 109.5 . .
N16 C89 H89C 109.5 . .
H89A C89 H89C 109.5 . .
H89B C89 H89C 109.5 . .
F90Z C90 F90X 110.1(4) . .
F90Z C90 F90Y 109.6(4) . .
F90X C90 F90Y 109.8(4) . .
F90Z C90 C84 109.2(4) . .
F90X C90 C84 109.2(4) . .
F90Y C90 C84 109.0(4) . .
C11 N1 C10 120.1(3) . .
C11 N1 Pd1 110.64(19) . .
C10 N1 Pd1 129.3(2) . .
C1 N2 C12 120.9(3) . .
C1 N2 Pd1 129.7(2) . .
C12 N2 Pd1 109.4(2) . .
C24 N3 C13 120.6(3) . .
C24 N3 Pd2 109.9(2) . .
C13 N3 Pd2 129.4(2) . .
C23 N4 C22 120.6(3) . .
C23 N4 Pd2 109.03(19) . .
C22 N4 Pd2 130.3(2) . .
C25 N5 C36 120.3(3) . .
C25 N5 Pd3 124.5(2) . .
C36 N5 Pd3 115.1(2) . .
C35 N6 C34 118.3(3) . .
C35 N6 Pd3 111.5(2) . .
C34 N6 Pd3 130.1(2) . .
C37 N7 C48 120.6(3) . .
C37 N7 Pd4 127.3(2) . .
C48 N7 Pd4 111.8(2) . .
C46 N8 C47 121.2(3) . .
C46 N8 Pd4 126.1(2) . .
C47 N8 Pd4 112.5(2) . .
N10 N9 C51 108.8(3) . .
N10 N9 Pd1 110.6(2) . .
C51 N9 Pd1 140.6(3) . .
N9 N10 C49 107.5(3) . .
N9 N10 Pd2 119.1(3) . .
C49 N10 Pd2 133.2(2) . .
C55 N11 C58 106.7(3) . .
C55 N11 C86 127.5(4) . .
C58 N11 C86 125.4(4) . .
C64 N12 N13 107.1(3) . .
C64 N12 Pd3 131.4(3) . 2_657
N13 N12 Pd3 119.3(2) . 2_657
C66 N13 N12 108.3(3) . .
C66 N13 Pd4 131.4(3) . 2_657
N12 N13 Pd4 114.1(3) . 2_657
N15 N14 C67 107.6(3) . .
N15 N14 Pd1 115.8(2) . .
C67 N14 Pd1 136.6(3) . .
N14 N15 C69 108.0(3) . .
N14 N15 Pd2 113.7(2) . .
C69 N15 Pd2 138.3(3) . .
C76 N16 C73 105.9(3) . .
C76 N16 C89 125.8(4) . .
C73 N16 C89 128.1(4) . .
C82 N17 N18 107.1(3) . .
C82 N17 Pd3 140.4(3) . .
N18 N17 Pd3 111.7(3) . .
C84 N18 N17 108.1(3) . .
C84 N18 Pd4 130.4(3) . .
N17 N18 Pd4 119.6(3) . .
N9 Pd1 N14 88.81(14) . .
N9 Pd1 N2 170.38(14) . .
N14 Pd1 N2 94.45(14) . .
N9 Pd1 N1 94.68(13) . .
N14 Pd1 N1 176.43(14) . .
N2 Pd1 N1 82.23(14) . .
N9 Pd1 Pd2 67.55(10) . .
N14 Pd1 Pd2 64.49(9) . .
N2 Pd1 Pd2 105.76(10) . .
N1 Pd1 Pd2 117.62(10) . .
N15 Pd2 N10 86.02(13) . .
N15 Pd2 N3 96.11(13) . .
N10 Pd2 N3 177.82(13) . .
N15 Pd2 N4 172.53(14) . .
N10 Pd2 N4 96.11(13) . .
N3 Pd2 N4 81.72(13) . .
N15 Pd2 Pd1 65.99(9) . .
N10 Pd2 Pd1 62.77(10) . .
N3 Pd2 Pd1 117.72(9) . .
N4 Pd2 Pd1 108.63(10) . .
N12 Pd3 N17 79.95(16) 2_657 .
N12 Pd3 N5 178.56(15) 2_657 .
N17 Pd3 N5 99.31(15) . .
N12 Pd3 N6 100.97(16) 2_657 .
N17 Pd3 N6 178.00(14) . .
N5 Pd3 N6 79.73(16) . .
N12 Pd3 Pd4 62.76(10) 2_657 .
N17 Pd3 Pd4 67.69(11) . .
N5 Pd3 Pd4 115.82(10) . .
N6 Pd3 Pd4 111.11(10) . .
N7 Pd4 N13 101.19(16) . 2_657
N7 Pd4 N18 172.24(14) . .
N13 Pd4 N18 82.22(15) 2_657 .
N7 Pd4 N8 81.19(15) . .
N13 Pd4 N8 169.38(15) 2_657 .
N18 Pd4 N8 94.21(14) . .
N7 Pd4 Pd3 114.32(11) . .
N13 Pd4 Pd3 63.46(11) 2_657 .
N18 Pd4 Pd3 60.81(10) . .
N8 Pd4 Pd3 106.06(10) . .

loop_
_geom_bond_atom_site_label_1
_geom_bond_atom_site_label_2
_geom_bond_distance
_geom_bond_site_symmetry_2
B1 F3 1.280(6) .
B1 F1 1.306(6) .
B1 F4 1.314(6) .
B1 F2 1.382(6) .
B2 F7 1.283(6) .
B2 F8 1.316(6) .
B2 F6 1.318(6) .
B2 F5 1.333(6) .
B3 F11 1.292(7) .
B3 F12 1.310(6) .
B3 F10 1.330(6) .
B3 F9 1.361(6) .
B4 F14 1.253(6) .
B4 F15 1.323(6) .
B4 F13 1.341(6) .
B4 F16 1.402(6) .
C1 N2 1.385(4) .
C1 C2 1.401(6) .
C1 H1 0.9500 .
C2 C3 1.405(7) .
C2 H2 0.9500 .
C3 C4 1.393(6) .
C3 H3 0.9500 .
C4 C12 1.393(6) .
C4 C5 1.396(7) .
C5 C6 1.392(6) .
C5 H5 0.9500 .
C6 C7 1.399(6) .
C6 H6 0.9500 .
C7 C11 1.388(6) .
C7 C8 1.395(6) .
C8 C9 1.394(6) .
C8 H8 0.9500 .
C9 C10 1.406(6) .
C9 H9 0.9500 .
C10 N1 1.411(4) .
C10 H10 0.9500 .
C11 C12 1.335(6) .
C11 N1 1.383(5) .
C12 N2 1.395(5) .
C13 N3 1.394(5) .
C13 C14 1.399(7) .
C13 H13 0.9500 .
C14 C15 1.381(7) .
C14 H14 0.9500 .
C15 C16 1.404(6) .
C15 H15 0.9500 .
C16 C17 1.387(6) .
C16 C24 1.410(6) .
C17 C18 1.417(6) .
C17 H17 0.9500 .
C18 C19 1.395(6) .
C18 H18 0.9500 .
C19 C20 1.396(6) .
C19 C23 1.398(6) .
C20 C21 1.379(6) .
C20 H20 0.9500 .
C21 C22 1.399(6) .
C21 H21 0.9500 .
C22 N4 1.400(5) .
C22 H22 0.9500 .
C23 C24 1.317(6) .
C23 N4 1.398(5) .
C24 N3 1.391(5) .
C25 C26 1.365(7) .
C25 N5 1.382(5) .
C25 H25 0.9500 .
C26 C27 1.423(7) .
C26 H26 0.9500 .
C27 C28 1.354(7) .
C27 H27 0.9500 .
C28 C36 1.391(7) .
C28 C29 1.452(7) .
C29 C30 1.396(7) .
C29 H29 0.9500 .
C30 C31 1.408(7) .
C30 H30 0.9500 .
C31 C32 1.377(7) .
C31 C35 1.387(6) .
C32 C33 1.375(7) .
C32 H32 0.9500 .
C33 C34 1.384(6) .
C33 H33 0.9500 .
C34 N6 1.370(5) .
C34 H34 0.9500 .
C35 C36 1.338(7) .
C35 N6 1.369(5) .
C36 N5 1.423(5) .
C37 N7 1.365(5) .
C37 C38 1.397(6) .
C37 H37 0.9500 .
C38 C39 1.379(6) .
C38 H38 0.9500 .
C39 C40 1.383(6) .
C39 H39 0.9500 .
C40 C48 1.364(6) .
C40 C41 1.414(6) .
C41 C42 1.384(7) .
C41 H41 0.9500 .
C42 C43 1.434(6) .
C42 H42 0.9500 .
C43 C47 1.368(6) .
C43 C44 1.391(6) .
C44 C45 1.389(6) .
C44 H44 0.9500 .
C45 C46 1.417(6) .
C45 H45 0.9500 .
C46 N8 1.381(5) .
C46 H46 0.9500 .
C47 C48 1.331(6) .
C47 N8 1.405(5) .
C48 N7 1.390(5) .
C49 N10 1.419(5) .
C49 C50 1.445(6) .
C49 C85 1.505(5) .
C50 C51 1.376(5) .
C50 H50 0.9500 .
C51 C52 1.422(6) .
C51 N9 1.422(5) .
C52 C57 1.383(6) .
C52 C53 1.407(6) .
C53 C54 1.395(6) .
C53 H53 0.9500 .
C54 C55 1.400(6) .
C54 H54 0.9500 .
C55 N11 1.369(6) .
C55 C56 1.401(6) .
C56 C57 1.395(6) .
C56 C63 1.484(6) .
C57 H57 0.9500 .
C58 C63 1.406(6) .
C58 C59 1.409(6) .
C58 N11 1.434(5) .
C59 C60 1.410(6) .
C59 H59 0.9500 .
C60 C61 1.390(6) .
C60 H60 0.9500 .
C61 C62 1.402(6) .
C61 C64 1.409(6) .
C62 C63 1.375(6) .
C62 H62 0.9500 .
C64 C65 1.419(6) .
C64 N12 1.425(5) .
C65 C66 1.419(6) .
C65 H65 0.9500 .
C66 N13 1.421(5) .
C66 C87 1.516(6) .
C67 C68 1.419(6) .
C67 N14 1.427(5) .
C67 C88 1.488(6) .
C68 C69 1.415(6) .
C68 H68 0.9500 .
C69 N15 1.428(5) .
C69 C70 1.429(6) .
C70 C71 1.364(6) .
C70 C75 1.379(6) .
C71 C72 1.397(6) .
C71 H71 0.9500 .
C72 C73 1.413(6) .
C72 H72 0.9500 .
C73 C74 1.381(6) .
C73 N16 1.398(5) .
C74 C81 1.394(6) .
C74 C75 1.418(6) .
C75 H75 0.9500 .
C76 N16 1.349(6) .
C76 C81 1.406(6) .
C76 C77 1.409(6) .
C77 C78 1.342(6) .
C77 H77 0.9500 .
C78 C79 1.418(6) .
C78 H78 0.9500 .
C79 C80 1.373(6) .
C79 C82 1.378(6) .
C80 C81 1.419(6) .
C80 H80 0.9500 .
C82 C83 1.418(6) .
C82 N17 1.439(6) .
C83 C84 1.425(6) .
C83 H83 0.9500 .
C84 N18 1.422(6) .
C84 C90 1.509(6) .
C85 F85Y 1.295(5) .
C85 F85X 1.309(5) .
C85 F85Z 1.322(5) .
C86 N11 1.528(5) .
C86 H86D 0.9800 .
C86 H86E 0.9800 .
C86 H86F 0.9800 .
C87 F87Z 1.310(5) .
C87 F87Y 1.316(5) .
C87 F87X 1.320(5) .
C88 F88Y 1.305(5) .
C88 F88X 1.325(5) .
C88 F88Z 1.327(5) .
C89 N16 1.554(5) .
C89 H89A 0.9800 .
C89 H89B 0.9800 .
C89 H89C 0.9800 .
C90 F90Z 1.309(6) .
C90 F90X 1.311(6) .
C90 F90Y 1.315(5) .
N1 Pd1 2.042(3) .
N2 Pd1 2.020(4) .
N3 Pd2 2.058(3) .
N4 Pd2 2.059(3) .
N5 Pd3 2.014(4) .
N6 Pd3 2.025(4) .
N7 Pd4 1.936(4) .
N8 Pd4 2.062(4) .
N9 N10 1.409(5) .
N9 Pd1 1.985(4) .
N10 Pd2 2.011(4) .
N12 N13 1.436(5) .
N12 Pd3 1.906(4) 2_657
N13 Pd4 1.958(3) 2_657
N14 N15 1.416(4) .
N14 Pd1 2.003(3) .
N15 Pd2 1.987(3) .
N17 N18 1.441(5) .
N17 Pd3 1.949(3) .
N18 Pd4 2.051(4) .
Pd1 Pd2 3.0866(5) .
Pd3 N12 1.906(4) 2_657
Pd3 Pd4 3.1784(5) .
Pd4 N13 1.958(3) 2_657

loop_
_geom_torsion_atom_site_label_1
_geom_torsion_atom_site_label_2
_geom_torsion_atom_site_label_3
_geom_torsion_atom_site_label_4
_geom_torsion
_geom_torsion_site_symmetry_1
_geom_torsion_site_symmetry_4
N2 C1 C2 C3 1.6(6) . .
C1 C2 C3 C4 -1.2(7) . .
C2 C3 C4 C12 -0.1(7) . .
C2 C3 C4 C5 -179.9(5) . .
C3 C4 C5 C6 179.6(4) . .
C12 C4 C5 C6 -0.1(7) . .
C4 C5 C6 C7 0.0(7) . .
C5 C6 C7 C11 2.6(6) . .
C5 C6 C7 C8 -175.8(4) . .
C11 C7 C8 C9 -0.3(6) . .
C6 C7 C8 C9 178.1(4) . .
C7 C8 C9 C10 -1.1(6) . .
C8 C9 C10 N1 1.6(6) . .
C8 C7 C11 C12 173.1(4) . .
C6 C7 C11 C12 -5.3(7) . .
C8 C7 C11 N1 1.2(6) . .
C6 C7 C11 N1 -177.2(4) . .
N1 C11 C12 C4 177.2(4) . .
C7 C11 C12 C4 5.1(7) . .
N1 C11 C12 N2 -5.9(6) . .
C7 C11 C12 N2 -178.0(3) . .
C3 C4 C12 C11 177.9(4) . .
C5 C4 C12 C11 -2.3(7) . .
C3 C4 C12 N2 1.0(7) . .
C5 C4 C12 N2 -179.2(4) . .
N3 C13 C14 C15 3.3(7) . .
C13 C14 C15 C16 -2.3(7) . .
C14 C15 C16 C17 172.9(5) . .
C14 C15 C16 C24 0.8(7) . .
C15 C16 C17 C18 -179.4(5) . .
C24 C16 C17 C18 -7.3(7) . .
C16 C17 C18 C19 5.5(7) . .
C17 C18 C19 C20 177.7(5) . .
C17 C18 C19 C23 -3.0(7) . .
C18 C19 C20 C21 178.1(5) . .
C23 C19 C20 C21 -1.2(8) . .
C19 C20 C21 C22 0.3(7) . .
C20 C21 C22 N4 1.3(6) . .
C18 C19 C23 C24 2.3(8) . .
C20 C19 C23 C24 -178.4(5) . .
C18 C19 C23 N4 -178.7(4) . .
C20 C19 C23 N4 0.6(7) . .
N4 C23 C24 N3 -4.0(7) . .
C19 C23 C24 N3 175.0(4) . .
N4 C23 C24 C16 176.8(4) . .
C19 C23 C24 C16 -4.2(8) . .
C17 C16 C24 C23 6.8(8) . .
C15 C16 C24 C23 178.9(5) . .
C17 C16 C24 N3 -172.3(4) . .
C15 C16 C24 N3 -0.2(7) . .
N5 C25 C26 C27 1.1(7) . .
C25 C26 C27 C28 -2.1(7) . .
C26 C27 C28 C36 2.6(7) . .
C26 C27 C28 C29 173.1(4) . .
C27 C28 C29 C30 -171.7(5) . .
C36 C28 C29 C30 -0.2(7) . .
C28 C29 C30 C31 0.9(7) . .
C29 C30 C31 C32 178.9(4) . .
C29 C30 C31 C35 -0.1(7) . .
C35 C31 C32 C33 -1.1(7) . .
C30 C31 C32 C33 179.8(4) . .
C31 C32 C33 C34 1.9(7) . .
C32 C33 C34 N6 -1.7(6) . .
C32 C31 C35 C36 179.8(4) . .
C30 C31 C35 C36 -1.2(7) . .
C32 C31 C35 N6 0.0(6) . .
C30 C31 C35 N6 179.0(4) . .
N6 C35 C36 C28 -178.1(4) . .
C31 C35 C36 C28 2.2(8) . .
N6 C35 C36 N5 -5.2(6) . .
C31 C35 C36 N5 175.0(3) . .
C27 C28 C36 C35 170.4(5) . .
C29 C28 C36 C35 -1.4(7) . .
C27 C28 C36 N5 -2.1(7) . .
C29 C28 C36 N5 -173.9(4) . .
N7 C37 C38 C39 -1.3(7) . .
C37 C38 C39 C40 1.6(7) . .
C38 C39 C40 C48 -0.8(7) . .
C38 C39 C40 C41 178.8(4) . .
C48 C40 C41 C42 0.0(7) . .
C39 C40 C41 C42 -179.6(4) . .
C40 C41 C42 C43 -0.1(7) . .
C41 C42 C43 C47 1.6(7) . .
C41 C42 C43 C44 -172.4(5) . .
C47 C43 C44 C45 0.2(7) . .
C42 C43 C44 C45 173.7(4) . .
C43 C44 C45 C46 -0.8(7) . .
C44 C45 C46 N8 1.0(6) . .
C44 C43 C47 C48 170.9(5) . .
C42 C43 C47 C48 -3.4(7) . .
C44 C43 C47 N8 0.2(7) . .
C42 C43 C47 N8 -174.1(4) . .
C43 C47 C48 C40 3.5(8) . .
N8 C47 C48 C40 174.8(4) . .
C43 C47 C48 N7 -178.2(4) . .
N8 C47 C48 N7 -6.9(6) . .
C39 C40 C48 C47 178.1(4) . .
C41 C40 C48 C47 -1.6(7) . .
C39 C40 C48 N7 -0.3(6) . .
C41 C40 C48 N7 -179.9(4) . .
N10 C49 C50 C51 0.7(4) . .
C85 C49 C50 C51 179.4(3) . .
C49 C50 C51 C52 178.8(4) . .
C49 C50 C51 N9 0.4(3) . .
C50 C51 C52 C57 143.3(5) . .
N9 C51 C52 C57 -38.3(6) . .
C50 C51 C52 C53 -35.1(7) . .
N9 C51 C52 C53 143.3(4) . .
C57 C52 C53 C54 1.2(7) . .
C51 C52 C53 C54 179.7(4) . .
C52 C53 C54 C55 -0.4(7) . .
C53 C54 C55 N11 -179.7(5) . .
C53 C54 C55 C56 0.5(7) . .
N11 C55 C56 C57 178.8(4) . .
C54 C55 C56 C57 -1.4(8) . .
N11 C55 C56 C63 2.3(6) . .
C54 C55 C56 C63 -177.8(5) . .
C53 C52 C57 C56 -2.1(7) . .
C51 C52 C57 C56 179.5(4) . .
C55 C56 C57 C52 2.2(7) . .
C63 C56 C57 C52 177.3(5) . .
C63 C58 C59 C60 0.6(7) . .
N11 C58 C59 C60 -175.7(4) . .
C58 C59 C60 C61 -1.7(7) . .
C59 C60 C61 C62 1.3(8) . .
C59 C60 C61 C64 -174.9(5) . .
C60 C61 C62 C63 0.3(7) . .
C64 C61 C62 C63 176.6(5) . .
C61 C62 C63 C58 -1.4(7) . .
C61 C62 C63 C56 174.1(5) . .
C59 C58 C63 C62 1.0(7) . .
N11 C58 C63 C62 178.0(4) . .
C59 C58 C63 C56 -175.5(4) . .
N11 C58 C63 C56 1.5(5) . .
C57 C56 C63 C62 6.1(10) . .
C55 C56 C63 C62 -178.3(5) . .
C57 C56 C63 C58 -177.9(6) . .
C55 C56 C63 C58 -2.3(6) . .
C60 C61 C64 C65 -137.6(6) . .
C62 C61 C64 C65 46.0(8) . .
C60 C61 C64 N12 52.3(7) . .
C62 C61 C64 N12 -124.1(5) . .
C61 C64 C65 C66 -171.0(6) . .
N12 C64 C65 C66 -0.1(6) . .
C64 C65 C66 N13 -0.9(6) . .
C64 C65 C66 C87 178.3(5) . .
N14 C67 C68 C69 -0.1(5) . .
C88 C67 C68 C69 178.7(4) . .
C67 C68 C69 N15 0.2(5) . .
C67 C68 C69 C70 179.9(5) . .
C68 C69 C70 C71 -26.5(8) . .
N15 C69 C70 C71 153.1(4) . .
C68 C69 C70 C75 149.6(5) . .
N15 C69 C70 C75 -30.8(6) . .
C75 C70 C71 C72 -0.5(8) . .
C69 C70 C71 C72 175.5(5) . .
C70 C71 C72 C73 -0.3(8) . .
C71 C72 C73 C74 0.6(8) . .
C71 C72 C73 N16 173.7(5) . .
N16 C73 C74 C81 4.2(6) . .
C72 C73 C74 C81 178.3(5) . .
N16 C73 C74 C75 -174.2(4) . .
C72 C73 C74 C75 -0.1(7) . .
C71 C70 C75 C74 1.0(7) . .
C69 C70 C75 C74 -175.0(4) . .
C73 C74 C75 C70 -0.7(7) . .
C81 C74 C75 C70 -178.5(5) . .
N16 C76 C77 C78 177.9(5) . .
C81 C76 C77 C78 -0.1(8) . .
C76 C77 C78 C79 0.1(8) . .
C77 C78 C79 C80 1.2(7) . .
C77 C78 C79 C82 -179.2(5) . .
C82 C79 C80 C81 177.9(5) . .
C78 C79 C80 C81 -2.5(7) . .
C73 C74 C81 C76 -2.7(6) . .
C75 C74 C81 C76 175.4(5) . .
C73 C74 C81 C80 177.2(6) . .
C75 C74 C81 C80 -4.8(10) . .
N16 C76 C81 C74 0.3(6) . .
C77 C76 C81 C74 178.7(5) . .
N16 C76 C81 C80 -179.6(5) . .
C77 C76 C81 C80 -1.2(8) . .
C79 C80 C81 C74 -177.3(5) . .
C79 C80 C81 C76 2.5(8) . .
C80 C79 C82 C83 -11.2(8) . .
C78 C79 C82 C83 169.3(5) . .
C80 C79 C82 N17 -177.2(4) . .
C78 C79 C82 N17 3.2(8) . .
C79 C82 C83 C84 -168.7(5) . .
N17 C82 C83 C84 -0.7(6) . .
C82 C83 C84 N18 0.3(6) . .
C82 C83 C84 C90 -178.7(5) . .
N10 C49 C85 F85Y -161.5(3) . .
C50 C49 C85 F85Y 20.0(4) . .
N10 C49 C85 F85X 78.0(4) . .
C50 C49 C85 F85X -100.4(4) . .
N10 C49 C85 F85Z -41.5(5) . .
C50 C49 C85 F85Z 140.1(3) . .
C65 C66 C87 F87Z -0.5(8) . .
N13 C66 C87 F87Z 178.7(4) . .
C65 C66 C87 F87Y -121.0(6) . .
N13 C66 C87 F87Y 58.2(6) . .
C65 C66 C87 F87X 118.8(6) . .
N13 C66 C87 F87X -62.1(6) . .
C68 C67 C88 F88Y -104.0(5) . .
N14 C67 C88 F88Y 74.6(5) . .
C68 C67 C88 F88X 135.3(5) . .
N14 C67 C88 F88X -46.1(6) . .
C68 C67 C88 F88Z 16.0(7) . .
N14 C67 C88 F88Z -165.4(4) . .
N18 C84 C90 F90Z -151.2(5) . .
C83 C84 C90 F90Z 27.6(7) . .
N18 C84 C90 F90X 88.5(6) . .
C83 C84 C90 F90X -92.8(7) . .
N18 C84 C90 F90Y -31.5(7) . .
C83 C84 C90 F90Y 147.2(5) . .
C12 C11 N1 C10 -173.0(4) . .
C7 C11 N1 C10 -0.7(5) . .
C12 C11 N1 Pd1 6.8(4) . .
C7 C11 N1 Pd1 179.1(3) . .
C9 C10 N1 C11 -0.7(5) . .
C9 C10 N1 Pd1 179.5(3) . .
C2 C1 N2 C12 -0.7(5) . .
C2 C1 N2 Pd1 -179.6(3) . .
C11 C12 N2 C1 -177.5(4) . .
C4 C12 N2 C1 -0.6(5) . .
C11 C12 N2 Pd1 1.6(4) . .
C4 C12 N2 Pd1 178.5(3) . .
C23 C24 N3 C13 -178.0(4) . .
C16 C24 N3 C13 1.2(6) . .
C23 C24 N3 Pd2 6.2(5) . .
C16 C24 N3 Pd2 -174.5(4) . .
C14 C13 N3 C24 -2.7(6) . .
C14 C13 N3 Pd2 172.1(3) . .
C24 C23 N4 C22 179.9(4) . .
C19 C23 N4 C22 0.9(6) . .
C24 C23 N4 Pd2 -0.6(5) . .
C19 C23 N4 Pd2 -179.5(4) . .
C21 C22 N4 C23 -1.9(5) . .
C21 C22 N4 Pd2 178.7(3) . .
C26 C25 N5 C36 -0.5(5) . .
C26 C25 N5 Pd3 -178.0(3) . .
C35 C36 N5 C25 -172.9(4) . .
C28 C36 N5 C25 1.0(5) . .
C35 C36 N5 Pd3 4.9(4) . .
C28 C36 N5 Pd3 178.7(3) . .
C36 C35 N6 C34 -179.5(4) . .
C31 C35 N6 C34 0.3(5) . .
C36 C35 N6 Pd3 3.0(5) . .
C31 C35 N6 Pd3 -177.3(3) . .
C33 C34 N6 C35 0.6(5) . .
C33 C34 N6 Pd3 177.6(3) . .
C38 C37 N7 C48 0.3(5) . .
C38 C37 N7 Pd4 173.9(3) . .
C47 C48 N7 C37 -177.7(4) . .
C40 C48 N7 C37 0.5(5) . .
C47 C48 N7 Pd4 7.8(5) . .
C40 C48 N7 Pd4 -174.0(3) . .
C45 C46 N8 C47 -0.6(5) . .
C45 C46 N8 Pd4 -174.5(3) . .
C48 C47 N8 C46 -172.0(3) . .
C43 C47 N8 C46 0.0(5) . .
C48 C47 N8 Pd4 2.6(4) . .
C43 C47 N8 Pd4 174.7(3) . .
C50 C51 N9 N10 -1.4(4) . .
C52 C51 N9 N10 179.8(3) . .
C50 C51 N9 Pd1 177.7(3) . .
C52 C51 N9 Pd1 -1.1(6) . .
C51 N9 N10 C49 1.8(4) . .
Pd1 N9 N10 C49 -177.58(17) . .
C51 N9 N10 Pd2 178.2(2) . .
Pd1 N9 N10 Pd2 -1.2(3) . .
C50 C49 N10 N9 -1.5(3) . .
C85 C49 N10 N9 179.8(3) . .
C50 C49 N10 Pd2 -177.2(2) . .
C85 C49 N10 Pd2 4.1(5) . .
C54 C55 N11 C58 178.7(5) . .
C56 C55 N11 C58 -1.4(6) . .
C54 C55 N11 C86 -7.9(8) . .
C56 C55 N11 C86 172.0(5) . .
C63 C58 N11 C55 -0.1(5) . .
C59 C58 N11 C55 176.4(5) . .
C63 C58 N11 C86 -173.7(4) . .
C59 C58 N11 C86 2.8(8) . .
C61 C64 N12 N13 173.2(4) . .
C65 C64 N12 N13 1.0(5) . .
C61 C64 N12 Pd3 10.7(7) . 2_657
C65 C64 N12 Pd3 -161.5(3) . 2_657
C65 C66 N13 N12 1.6(5) . .
C87 C66 N13 N12 -177.7(4) . .
C65 C66 N13 Pd4 151.3(4) . 2_657
C87 C66 N13 Pd4 -28.0(7) . 2_657
C64 N12 N13 C66 -1.6(5) . .
Pd3 N12 N13 C66 163.4(3) 2_657 .
C64 N12 N13 Pd4 -157.2(3) . 2_657
Pd3 N12 N13 Pd4 7.9(4) 2_657 2_657
C68 C67 N14 N15 -0.1(5) . .
C88 C67 N14 N15 -179.0(4) . .
C68 C67 N14 Pd1 179.9(3) . .
C88 C67 N14 Pd1 1.0(7) . .
C67 N14 N15 C69 0.3(4) . .
Pd1 N14 N15 C69 -179.7(3) . .
C67 N14 N15 Pd2 -177.6(3) . .
Pd1 N14 N15 Pd2 2.4(4) . .
C68 C69 N15 N14 -0.3(5) . .
C70 C69 N15 N14 -180.0(4) . .
C68 C69 N15 Pd2 176.7(3) . .
C70 C69 N15 Pd2 -3.0(7) . .
C81 C76 N16 C73 2.3(6) . .
C77 C76 N16 C73 -175.9(5) . .
C81 C76 N16 C89 177.0(5) . .
C77 C76 N16 C89 -1.2(9) . .
C74 C73 N16 C76 -4.1(6) . .
C72 C73 N16 C76 -177.7(5) . .
C74 C73 N16 C89 -178.7(5) . .
C72 C73 N16 C89 7.7(9) . .
C79 C82 N17 N18 168.8(5) . .
C83 C82 N17 N18 0.8(5) . .
C79 C82 N17 Pd3 0.7(9) . .
C83 C82 N17 Pd3 -167.3(4) . .
C83 C84 N18 N17 0.3(5) . .
C90 C84 N18 N17 179.2(5) . .
C83 C84 N18 Pd4 163.7(3) . .
C90 C84 N18 Pd4 -17.3(8) . .
C82 N17 N18 C84 -0.7(5) . .
Pd3 N17 N18 C84 171.2(3) . .
C82 N17 N18 Pd4 -166.2(3) . .
Pd3 N17 N18 Pd4 5.7(4) . .
N10 N9 Pd1 N14 -62.1(2) . .
C51 N9 Pd1 N14 118.8(4) . .
N10 N9 Pd1 N1 118.7(2) . .
C51 N9 Pd1 N1 -60.4(4) . .
N10 N9 Pd1 Pd2 0.72(19) . .
C51 N9 Pd1 Pd2 -178.4(4) . .
N15 N14 Pd1 N9 64.0(3) . .
C67 N14 Pd1 N9 -116.0(4) . .
N15 N14 Pd1 N2 -106.9(3) . .
C67 N14 Pd1 N2 73.1(5) . .
N15 N14 Pd1 Pd2 -1.6(2) . .
C67 N14 Pd1 Pd2 178.4(5) . .
C1 N2 Pd1 N14 2.0(3) . .
C12 N2 Pd1 N14 -177.0(2) . .
C1 N2 Pd1 N1 -179.3(3) . .
C12 N2 Pd1 N1 1.7(2) . .
C1 N2 Pd1 Pd2 -62.7(3) . .
C12 N2 Pd1 Pd2 118.29(19) . .
C11 N1 Pd1 N9 -175.4(2) . .
C10 N1 Pd1 N9 4.5(3) . .
C11 N1 Pd1 N2 -4.5(2) . .
C10 N1 Pd1 N2 175.3(3) . .
C11 N1 Pd1 Pd2 -108.3(2) . .
C10 N1 Pd1 Pd2 71.5(3) . .
N14 N15 Pd2 N10 -63.5(3) . .
C69 N15 Pd2 N10 119.6(4) . .
N14 N15 Pd2 N3 116.1(3) . .
C69 N15 Pd2 N3 -60.8(4) . .
N14 N15 Pd2 Pd1 -1.6(2) . .
C69 N15 Pd2 Pd1 -178.5(4) . .
N9 N10 Pd2 N15 65.8(3) . .
C49 N10 Pd2 N15 -118.9(3) . .
C49 N10 Pd2 N4 68.3(3) . .
N9 N10 Pd2 Pd1 0.8(2) . .
C49 N10 Pd2 Pd1 176.1(3) . .
C24 N3 Pd2 N15 -177.7(2) . .
C13 N3 Pd2 N15 7.1(3) . .
C13 N3 Pd2 N4 179.9(3) . .
C24 N3 Pd2 Pd1 -111.6(2) . .
C13 N3 Pd2 Pd1 73.2(3) . .
C22 N4 Pd2 N10 2.3(3) . .
C23 N4 Pd2 N3 3.0(2) . .
C22 N4 Pd2 N3 -177.5(3) . .
C23 N4 Pd2 Pd1 119.6(2) . .
C22 N4 Pd2 Pd1 -61.0(3) . .
N9 Pd1 Pd2 N15 -98.80(14) . .
N14 Pd1 Pd2 N15 1.12(16) . .
N2 Pd1 Pd2 N15 88.52(15) . .
N1 Pd1 Pd2 N15 177.90(16) . .
N9 Pd1 Pd2 N10 -0.53(14) . .
N14 Pd1 Pd2 N10 99.39(16) . .
N2 Pd1 Pd2 N10 -173.21(15) . .
N1 Pd1 Pd2 N10 -83.83(16) . .
N9 Pd1 Pd2 N3 177.08(15) . .
N14 Pd1 Pd2 N3 -83.01(17) . .
N2 Pd1 Pd2 N3 4.39(16) . .
N1 Pd1 Pd2 N3 93.77(17) . .
N9 Pd1 Pd2 N4 86.77(14) . .
N14 Pd1 Pd2 N4 -173.31(16) . .
N2 Pd1 Pd2 N4 -85.91(15) . .
N1 Pd1 Pd2 N4 3.47(16) . .
C82 N17 Pd3 N12 99.9(5) . 2_657
N18 N17 Pd3 N12 -68.0(3) . 2_657
C82 N17 Pd3 N5 -81.4(5) . .
N18 N17 Pd3 N5 110.8(3) . .
C82 N17 Pd3 Pd4 164.4(5) . .
N18 N17 Pd3 Pd4 -3.4(2) . .
C25 N5 Pd3 N17 -3.3(3) . .
C36 N5 Pd3 N17 179.1(2) . .
C25 N5 Pd3 N6 174.9(3) . .
C36 N5 Pd3 N6 -2.7(2) . .
C25 N5 Pd3 Pd4 66.3(3) . .
C36 N5 Pd3 Pd4 -111.3(2) . .
C35 N6 Pd3 N12 178.8(2) . 2_657
C34 N6 Pd3 N12 1.6(3) . 2_657
C35 N6 Pd3 N5 0.0(2) . .
C34 N6 Pd3 N5 -177.1(3) . .
C35 N6 Pd3 Pd4 113.9(2) . .
C34 N6 Pd3 Pd4 -63.3(3) . .
C37 N7 Pd4 N13 12.2(3) . 2_657
C48 N7 Pd4 N13 -173.7(2) . 2_657
C37 N7 Pd4 N8 -178.3(3) . .
C48 N7 Pd4 N8 -4.2(2) . .
C37 N7 Pd4 Pd3 78.0(3) . .
C48 N7 Pd4 Pd3 -108.0(2) . .
C84 N18 Pd4 N13 -101.7(4) . 2_657
N17 N18 Pd4 N13 60.2(3) . 2_657
C84 N18 Pd4 N8 88.4(4) . .
N17 N18 Pd4 N8 -109.8(3) . .
C84 N18 Pd4 Pd3 -165.6(4) . .
N17 N18 Pd4 Pd3 -3.7(2) . .
C46 N8 Pd4 N7 175.3(3) . .
C47 N8 Pd4 N7 1.0(2) . .
C46 N8 Pd4 N13 -80.8(9) . 2_657
C47 N8 Pd4 N13 104.8(8) . 2_657
C46 N8 Pd4 N18 -10.9(3) . .
C47 N8 Pd4 N18 174.7(2) . .
C46 N8 Pd4 Pd3 -71.8(3) . .
C47 N8 Pd4 Pd3 113.9(2) . .
N12 Pd3 Pd4 N7 -94.25(18) 2_657 .
N17 Pd3 Pd4 N7 175.80(17) . .
N5 Pd3 Pd4 N7 86.06(18) . .
N6 Pd3 Pd4 N7 -2.48(17) . .
N12 Pd3 Pd4 N13 -3.55(18) 2_657 2_657
N17 Pd3 Pd4 N13 -93.49(17) . 2_657
N5 Pd3 Pd4 N13 176.76(18) . 2_657
N6 Pd3 Pd4 N13 88.22(17) . 2_657
N12 Pd3 Pd4 N18 92.52(17) 2_657 .
N17 Pd3 Pd4 N18 2.57(16) . .
N5 Pd3 Pd4 N18 -87.18(17) . .
N6 Pd3 Pd4 N18 -175.72(16) . .
N12 Pd3 Pd4 N8 178.32(18) 2_657 .
N17 Pd3 Pd4 N8 88.37(16) . .
N5 Pd3 Pd4 N8 -1.38(17) . .
N6 Pd3 Pd4 N8 -89.92(16) . .

loop_
_platon_squeeze_void_nr
_platon_squeeze_void_average_x
_platon_squeeze_void_average_y
_platon_squeeze_void_average_z
_platon_squeeze_void_volume
_platon_squeeze_void_count_electrons
_platon_squeeze_void_content
1 0.025 -0.051 0.499 2336 274 ' '
2 0.500 0.000 0.000 30 4 ' '
